data_4063921
loop_
_publ_author_name
'Rajagopalan, Rakesh A.'
'Sterenberg, Brian T.'

_publ_section_title
;
 Formation and Reactivity of a Transient Cationic Alkyl Phosphinidene
 Complex
;
_journal_issue 11
_journal_name_full Organometallics
_journal_page_first 2933
_journal_paper_doi 10.1021/om101025c
_journal_volume 30
_journal_year 2011
_chemical_formula_sum 'C34 H37 Al Cl4 Mo O3 P2'
_chemical_formula_weight 820.35
_chemical_name_systematic
;
 ?
;
_space_group_IT_number 61
_symmetry_cell_setting orthorhombic
_symmetry_space_group_name_Hall '-P 2ac 2ab'
_symmetry_space_group_name_H-M 'P b c a'
_atom_sites_solution_hydrogens geom
_atom_sites_solution_primary direct
_atom_sites_solution_secondary difmap
_audit_creation_method SHELXL-97
_cell_angle_alpha 90.00
_cell_angle_beta 90.00
_cell_angle_gamma 90.00
_cell_formula_units_Z 8
_cell_length_a 16.5644(10)
_cell_length_b 17.7840(10)
_cell_length_c 25.9283(15)
_cell_measurement_reflns_used 9796
_cell_measurement_temperature 173(2)
_cell_measurement_theta_max 27.51
_cell_measurement_theta_min 2.30
_cell_volume 7638.0(8)
_computing_cell_refinement 'Bruker SAINT'
_computing_data_collection 'Bruker APEX2'
_computing_data_reduction 'Bruker SAINT'
_computing_structure_refinement 'SHELXL-97 (Sheldrick, 2008)'
_computing_structure_solution 'SHELXS-97 (Sheldrick, 2008)'
_diffrn_ambient_temperature 173(2)
_diffrn_measured_fraction_theta_full 0.997
_diffrn_measured_fraction_theta_max 0.997
_diffrn_measurement_device_type 'Bruker APEX-II CCD'
_diffrn_measurement_method '\w scans'
_diffrn_radiation_monochromator graphite
_diffrn_radiation_source 'fine-focus sealed tube'
_diffrn_radiation_type MoK\a
_diffrn_radiation_wavelength 0.71073
_diffrn_reflns_av_R_equivalents 0.0240
_diffrn_reflns_av_sigmaI/netI 0.0145
_diffrn_reflns_limit_h_max 21
_diffrn_reflns_limit_h_min -21
_diffrn_reflns_limit_k_max 23
_diffrn_reflns_limit_k_min -23
_diffrn_reflns_limit_l_max 33
_diffrn_reflns_limit_l_min -33
_diffrn_reflns_number 62826
_diffrn_reflns_theta_full 27.52
_diffrn_reflns_theta_max 27.52
_diffrn_reflns_theta_min 1.57
_diffrn_standards_number 0
_exptl_absorpt_coefficient_mu 0.762
_exptl_absorpt_correction_T_max 0.8037
_exptl_absorpt_correction_T_min 0.6974
_exptl_absorpt_correction_type integration
_exptl_absorpt_process_details 'SADABS (Sheldrick, 2008)'
_exptl_crystal_colour yellow
_exptl_crystal_density_diffrn 1.427
_exptl_crystal_density_method 'not measured'
_exptl_crystal_description prism
_exptl_crystal_F_000 3343
_exptl_crystal_size_max 0.51
_exptl_crystal_size_mid 0.45
_exptl_crystal_size_min 0.30
_refine_diff_density_max 0.663
_refine_diff_density_min -0.511
_refine_diff_density_rms 0.061
_refine_ls_extinction_method none
_refine_ls_goodness_of_fit_ref 1.043
_refine_ls_hydrogen_treatment constr
_refine_ls_matrix_type full
_refine_ls_number_parameters 406
_refine_ls_number_reflns 8779
_refine_ls_number_restraints 0
_refine_ls_restrained_S_all 1.043
_refine_ls_R_factor_all 0.0309
_refine_ls_R_factor_gt 0.0270
_refine_ls_shift/su_max 0.002
_refine_ls_shift/su_mean 0.000
_refine_ls_structure_factor_coef Fsqd
_refine_ls_weighting_details 'calc w=1/[\s^2^(Fo^2^)+(0.0382P)^2^+5.6565P] where P=(Fo^2^+2Fc^2^)/3'
_refine_ls_weighting_scheme calc
_refine_ls_wR_factor_gt 0.0714
_refine_ls_wR_factor_ref 0.0752
_reflns_number_gt 7916
_reflns_number_total 8779
_reflns_threshold_expression >2\s(I)
_cod_data_source_file om101025c_si_001.cif
_cod_data_source_block ra-02
_cod_depositor_comments
;
The following automatic conversions were performed:

'_symmetry_cell_setting' value 'Orthorhombic' changed to
'orthorhombic' according to
/home/saulius/struct/CIF-dictionaries/cif_core.dic dictionary named
'cif_core.dic' version 2.4.1 from 2010-06-29.

Automatic conversion script
Id: cif_fix_values 1715 2011-07-08 13:25:40Z adriana 
;
_cod_original_sg_symbol_H-M Pbca
_cod_database_code 4063921

loop_
_symmetry_equiv_pos_as_xyz
'x, y, z'
'-x+1/2, -y, z+1/2'
'x+1/2, -y+1/2, -z'
'-x, y+1/2, -z+1/2'
'-x, -y, -z'
'x-1/2, y, -z-1/2'
'-x-1/2, y-1/2, z'
'x, -y-1/2, z-1/2'

loop_
_atom_site_label
_atom_site_type_symbol
_atom_site_fract_x
_atom_site_fract_y
_atom_site_fract_z
_atom_site_U_iso_or_equiv
_atom_site_adp_type
_atom_site_occupancy
_atom_site_symmetry_multiplicity
_atom_site_calc_flag
_atom_site_refinement_flags
C1 C 0.81473(10) 0.15748(10) 0.60012(7) 0.0305(4) Uani 1 1 d .
C2 C 0.91845(11) 0.14033(11) 0.66418(8) 0.0348(4) Uani 1 1 d .
C3 C 0.87011(11) 0.25472(11) 0.70867(7) 0.0327(4) Uani 1 1 d .
C4 C 0.73885(12) 0.37756(11) 0.69178(8) 0.0359(4) Uani 1 1 d .
H4 H 0.7941 0.3885 0.7054 0.043 Uiso 1 1 calc R
C5 C 0.70361(16) 0.45385(13) 0.67700(11) 0.0559(6) Uani 1 1 d .
H5A H 0.7335 0.4744 0.6476 0.084 Uiso 1 1 calc R
H5B H 0.7081 0.4884 0.7063 0.084 Uiso 1 1 calc R
H5C H 0.6467 0.4478 0.6676 0.084 Uiso 1 1 calc R
C6 C 0.69286(14) 0.34300(13) 0.73683(8) 0.0468(5) Uani 1 1 d .
H6A H 0.7166 0.2941 0.7455 0.070 Uiso 1 1 calc R
H6B H 0.6361 0.3362 0.7272 0.070 Uiso 1 1 calc R
H6C H 0.6963 0.3765 0.7668 0.070 Uiso 1 1 calc R
C7 C 0.93508(10) 0.34317(10) 0.58409(7) 0.0286(3) Uani 1 1 d .
C8 C 0.98284(10) 0.33283(10) 0.62965(7) 0.0282(3) Uani 1 1 d .
C9 C 1.02033(11) 0.26081(10) 0.62612(7) 0.0303(4) Uani 1 1 d .
C10 C 0.99371(11) 0.22589(10) 0.57953(7) 0.0311(4) Uani 1 1 d .
C11 C 0.94035(11) 0.27691(11) 0.55377(7) 0.0301(4) Uani 1 1 d .
C12 C 0.89433(12) 0.41458(11) 0.56868(9) 0.0405(5) Uani 1 1 d .
H12A H 0.9005 0.4519 0.5962 0.061 Uiso 1 1 calc R
H12B H 0.8368 0.4050 0.5627 0.061 Uiso 1 1 calc R
H12C H 0.9190 0.4338 0.5369 0.061 Uiso 1 1 calc R
C13 C 0.99979(13) 0.39101(12) 0.67010(8) 0.0412(5) Uani 1 1 d .
H13A H 1.0345 0.3693 0.6969 0.062 Uiso 1 1 calc R
H13B H 0.9489 0.4076 0.6856 0.062 Uiso 1 1 calc R
H13C H 1.0271 0.4341 0.6543 0.062 Uiso 1 1 calc R
C14 C 1.08445(12) 0.23187(13) 0.66202(9) 0.0435(5) Uani 1 1 d .
H14A H 1.1005 0.1811 0.6514 0.065 Uiso 1 1 calc R
H14B H 1.0632 0.2303 0.6973 0.065 Uiso 1 1 calc R
H14C H 1.1315 0.2653 0.6608 0.065 Uiso 1 1 calc R
C15 C 1.02389(14) 0.15282(13) 0.55759(9) 0.0476(5) Uani 1 1 d .
H15A H 1.0592 0.1281 0.5828 0.071 Uiso 1 1 calc R
H15B H 1.0543 0.1627 0.5259 0.071 Uiso 1 1 calc R
H15C H 0.9779 0.1200 0.5498 0.071 Uiso 1 1 calc R
C16 C 0.90700(14) 0.26692(14) 0.50037(8) 0.0445(5) Uani 1 1 d .
H16A H 0.8722 0.3097 0.4918 0.067 Uiso 1 1 calc R
H16B H 0.8755 0.2203 0.4988 0.067 Uiso 1 1 calc R
H16C H 0.9516 0.2642 0.4756 0.067 Uiso 1 1 calc R
C20 C 0.56200(10) 0.32835(9) 0.62125(7) 0.0265(3) Uani 1 1 d .
C21 C 0.50035(12) 0.33221(11) 0.65759(8) 0.0387(4) Uani 1 1 d .
H21 H 0.4992 0.2978 0.6856 0.046 Uiso 1 1 calc R
C22 C 0.44042(14) 0.38653(14) 0.65281(11) 0.0524(6) Uani 1 1 d .
H22 H 0.3979 0.3887 0.6773 0.063 Uiso 1 1 calc R
C23 C 0.44259(15) 0.43734(13) 0.61253(11) 0.0537(6) Uani 1 1 d .
H23 H 0.4012 0.4740 0.6092 0.064 Uiso 1 1 calc R
C24 C 0.50441(15) 0.43488(12) 0.57729(9) 0.0474(5) Uani 1 1 d .
H24 H 0.5061 0.4705 0.5500 0.057 Uiso 1 1 calc R
C25 C 0.56458(12) 0.38076(11) 0.58126(7) 0.0347(4) Uani 1 1 d .
H25 H 0.6073 0.3794 0.5568 0.042 Uiso 1 1 calc R
C30 C 0.64642(9) 0.21580(9) 0.56024(6) 0.0229(3) Uani 1 1 d .
C31 C 0.68924(11) 0.25063(10) 0.52049(7) 0.0284(3) Uani 1 1 d .
H31 H 0.7160 0.2971 0.5265 0.034 Uiso 1 1 calc R
C32 C 0.69270(12) 0.21732(11) 0.47218(7) 0.0344(4) Uani 1 1 d .
H32 H 0.7221 0.2409 0.4452 0.041 Uiso 1 1 calc R
C33 C 0.65345(12) 0.14987(11) 0.46307(7) 0.0356(4) Uani 1 1 d .
H33 H 0.6561 0.1271 0.4300 0.043 Uiso 1 1 calc R
C34 C 0.61041(12) 0.11567(11) 0.50229(8) 0.0363(4) Uani 1 1 d .
H34 H 0.5830 0.0697 0.4959 0.044 Uiso 1 1 calc R
C35 C 0.60693(11) 0.14796(10) 0.55077(7) 0.0301(4) Uani 1 1 d .
H35 H 0.5776 0.1239 0.5776 0.036 Uiso 1 1 calc R
C40 C 0.61363(10) 0.18574(9) 0.66906(6) 0.0234(3) Uani 1 1 d .
C41 C 0.67239(11) 0.15585(10) 0.70166(7) 0.0284(3) Uani 1 1 d .
H41 H 0.7258 0.1752 0.7008 0.034 Uiso 1 1 calc R
C42 C 0.65297(12) 0.09782(11) 0.73533(7) 0.0343(4) Uani 1 1 d .
H42 H 0.6930 0.0776 0.7576 0.041 Uiso 1 1 calc R
C43 C 0.57520(13) 0.06946(10) 0.73640(7) 0.0359(4) Uani 1 1 d .
H43 H 0.5620 0.0298 0.7594 0.043 Uiso 1 1 calc R
C44 C 0.51662(12) 0.09869(11) 0.70403(7) 0.0350(4) Uani 1 1 d .
H44 H 0.4634 0.0788 0.7049 0.042 Uiso 1 1 calc R
C45 C 0.53507(11) 0.15667(10) 0.67041(7) 0.0296(4) Uani 1 1 d .
H45 H 0.4946 0.1766 0.6483 0.036 Uiso 1 1 calc R
O1 O 0.78562(10) 0.10672(8) 0.58097(7) 0.0508(4) Uani 1 1 d .
O2 O 0.93831(10) 0.08376(8) 0.68074(7) 0.0527(4) Uani 1 1 d .
O3 O 0.87059(10) 0.26598(10) 0.75208(6) 0.0513(4) Uani 1 1 d .
Al1 Al 0.19584(3) 0.56787(3) 0.60472(2) 0.02826(11) Uani 1 1 d .
P1 P 0.75529(3) 0.31828(2) 0.632198(16) 0.02348(9) Uani 1 1 d .
P2 P 0.64227(3) 0.25867(2) 0.623594(16) 0.02084(8) Uani 1 1 d .
Cl1 Cl 0.23201(4) 0.48464(4) 0.65937(2) 0.05316(15) Uani 1 1 d .
Cl2 Cl 0.07605(3) 0.54344(3) 0.579316(18) 0.03440(10) Uani 1 1 d .
Cl3 Cl 0.27586(3) 0.56473(3) 0.54049(2) 0.04321(12) Uani 1 1 d .
Cl4 Cl 0.19539(4) 0.67593(3) 0.64002(3) 0.05684(16) Uani 1 1 d .
Mo1 Mo 0.884472(8) 0.236976(8) 0.633220(5) 0.02137(5) Uani 1 1 d .

loop_
_atom_site_aniso_label
_atom_site_aniso_U_11
_atom_site_aniso_U_22
_atom_site_aniso_U_33
_atom_site_aniso_U_23
_atom_site_aniso_U_13
_atom_site_aniso_U_12
C1 0.0251(8) 0.0278(9) 0.0387(10) 0.0020(7) -0.0064(7) 0.0043(7)
C2 0.0298(9) 0.0346(10) 0.0400(10) 0.0054(8) -0.0101(8) -0.0057(7)
C3 0.0268(8) 0.0417(10) 0.0297(10) 0.0057(7) -0.0027(7) -0.0047(7)
C4 0.0336(9) 0.0322(9) 0.0420(10) -0.0146(8) -0.0023(8) -0.0020(7)
C5 0.0568(14) 0.0339(11) 0.0769(17) -0.0211(11) -0.0128(13) 0.0062(10)
C6 0.0443(12) 0.0569(13) 0.0393(11) -0.0238(10) 0.0084(9) -0.0087(10)
C7 0.0226(8) 0.0313(9) 0.0321(9) 0.0090(7) 0.0014(6) -0.0060(6)
C8 0.0229(8) 0.0311(9) 0.0306(9) 0.0046(7) 0.0007(6) -0.0079(7)
C9 0.0188(8) 0.0367(10) 0.0354(9) 0.0064(7) 0.0006(7) -0.0031(7)
C10 0.0237(8) 0.0356(9) 0.0339(9) 0.0016(7) 0.0067(7) -0.0025(7)
C11 0.0245(8) 0.0382(9) 0.0275(8) 0.0053(7) 0.0027(7) -0.0079(7)
C12 0.0355(10) 0.0354(10) 0.0507(12) 0.0176(9) -0.0008(9) -0.0033(8)
C13 0.0434(11) 0.0390(10) 0.0411(11) -0.0024(8) -0.0019(9) -0.0155(9)
C14 0.0231(9) 0.0544(13) 0.0529(13) 0.0113(10) -0.0084(9) -0.0004(8)
C15 0.0413(11) 0.0456(12) 0.0558(13) -0.0067(10) 0.0160(10) 0.0043(9)
C16 0.0443(11) 0.0633(14) 0.0259(9) 0.0057(9) -0.0005(8) -0.0152(10)
C20 0.0234(8) 0.0240(8) 0.0320(8) -0.0023(6) -0.0028(6) 0.0028(6)
C21 0.0317(9) 0.0365(10) 0.0478(11) 0.0053(8) 0.0093(8) 0.0070(8)
C22 0.0362(11) 0.0483(13) 0.0728(16) 0.0051(11) 0.0143(11) 0.0146(9)
C23 0.0435(12) 0.0434(12) 0.0741(17) 0.0015(11) -0.0043(11) 0.0212(10)
C24 0.0568(14) 0.0374(11) 0.0479(12) 0.0054(9) -0.0075(10) 0.0158(10)
C25 0.0390(10) 0.0315(9) 0.0336(9) 0.0008(7) -0.0010(8) 0.0072(8)
C30 0.0212(7) 0.0249(8) 0.0227(7) 0.0000(6) -0.0022(6) 0.0016(6)
C31 0.0305(9) 0.0270(8) 0.0276(8) 0.0028(7) -0.0003(7) -0.0026(7)
C32 0.0387(10) 0.0396(10) 0.0248(8) 0.0024(7) 0.0027(7) -0.0002(8)
C33 0.0401(10) 0.0409(10) 0.0258(9) -0.0064(7) -0.0029(7) 0.0022(8)
C34 0.0400(10) 0.0343(10) 0.0345(10) -0.0064(8) -0.0038(8) -0.0075(8)
C35 0.0303(9) 0.0317(9) 0.0282(8) -0.0013(7) -0.0004(7) -0.0069(7)
C40 0.0254(8) 0.0227(7) 0.0222(7) -0.0007(6) 0.0020(6) -0.0008(6)
C41 0.0262(8) 0.0324(9) 0.0266(8) 0.0008(7) 0.0018(6) 0.0016(7)
C42 0.0393(10) 0.0358(10) 0.0277(9) 0.0059(7) 0.0023(7) 0.0090(8)
C43 0.0485(11) 0.0285(9) 0.0306(9) 0.0041(7) 0.0109(8) -0.0004(8)
C44 0.0372(10) 0.0333(9) 0.0346(9) -0.0009(7) 0.0071(8) -0.0111(8)
C45 0.0276(8) 0.0333(9) 0.0279(8) 0.0005(7) 0.0001(7) -0.0049(7)
O1 0.0461(8) 0.0301(7) 0.0762(11) -0.0094(7) -0.0279(8) 0.0026(6)
O2 0.0547(9) 0.0349(8) 0.0684(11) 0.0172(7) -0.0261(8) -0.0034(7)
O3 0.0535(10) 0.0749(12) 0.0256(8) 0.0013(7) -0.0028(7) -0.0037(8)
Al1 0.0248(2) 0.0315(3) 0.0285(3) 0.0027(2) 0.0004(2) -0.0044(2)
P1 0.02050(19) 0.02193(19) 0.0280(2) -0.00190(15) -0.00025(15) -0.00226(15)
P2 0.01867(19) 0.02103(19) 0.02281(19) 0.00034(15) -0.00039(15) -0.00037(14)
Cl1 0.0529(3) 0.0640(4) 0.0425(3) 0.0239(3) -0.0077(2) -0.0018(3)
Cl2 0.02362(19) 0.0391(2) 0.0405(2) -0.00801(18) -0.00079(16) 0.00009(16)
Cl3 0.0333(2) 0.0535(3) 0.0428(3) 0.0106(2) 0.01210(19) 0.0007(2)
Cl4 0.0547(3) 0.0471(3) 0.0687(4) -0.0234(3) 0.0102(3) -0.0172(3)
Mo1 0.01743(8) 0.02440(8) 0.02228(8) 0.00328(5) -0.00132(5) -0.00195(5)

loop_
_atom_type_symbol
_atom_type_description
_atom_type_scat_dispersion_real
_atom_type_scat_dispersion_imag
_atom_type_scat_source
C C 0.0030 0.0020 'International Tables Vol C Tables 4.2.6.8 and 6.1.1.4'
H H 0.0000 0.0000 'International Tables Vol C Tables 4.2.6.8 and 6.1.1.4'
O O 0.0110 0.0060 'International Tables Vol C Tables 4.2.6.8 and 6.1.1.4'
Al Al 0.0640 0.0510 'International Tables Vol C Tables 4.2.6.8 and 6.1.1.4'
P P 0.1020 0.0940 'International Tables Vol C Tables 4.2.6.8 and 6.1.1.4'
Cl Cl 0.1480 0.1590 'International Tables Vol C Tables 4.2.6.8 and 6.1.1.4'
Mo Mo -1.6830 0.6860 'International Tables Vol C Tables 4.2.6.8 and 6.1.1.4'

loop_
_geom_angle_atom_site_label_1
_geom_angle_atom_site_label_2
_geom_angle_atom_site_label_3
_geom_angle
O1 C1 Mo1 169.93(16)
O2 C2 Mo1 178.13(19)
O3 C3 Mo1 172.70(17)
C6 C4 C5 111.10(19)
C6 C4 P1 118.26(13)
C5 C4 P1 110.23(16)
C11 C7 C8 108.42(16)
C11 C7 C12 125.87(17)
C8 C7 C12 125.40(17)
C11 C7 Mo1 70.49(9)
C8 C7 Mo1 70.02(9)
C12 C7 Mo1 130.26(12)
C9 C8 C7 107.61(16)
C9 C8 C13 125.65(17)
C7 C8 C13 126.23(17)
C9 C8 Mo1 69.79(10)
C7 C8 Mo1 75.17(10)
C13 C8 Mo1 126.88(12)
C8 C9 C10 108.08(16)
C8 C9 C14 125.12(18)
C10 C9 C14 126.38(18)
C8 C9 Mo1 74.58(10)
C10 C9 Mo1 71.64(10)
C14 C9 Mo1 125.41(13)
C9 C10 C11 108.04(16)
C9 C10 C15 126.37(18)
C11 C10 C15 125.18(18)
C9 C10 Mo1 72.09(10)
C11 C10 Mo1 75.02(10)
C15 C10 Mo1 124.52(13)
C7 C11 C10 107.80(16)
C7 C11 C16 125.91(18)
C10 C11 C16 125.61(19)
C7 C11 Mo1 75.11(10)
C10 C11 Mo1 69.23(10)
C16 C11 Mo1 128.54(13)
C21 C20 C25 119.54(17)
C21 C20 P2 123.20(14)
C25 C20 P2 117.25(14)
C22 C21 C20 119.85(19)
C23 C22 C21 120.2(2)
C24 C23 C22 120.1(2)
C23 C24 C25 120.5(2)
C24 C25 C20 119.73(19)
C35 C30 C31 119.49(16)
C35 C30 P2 120.39(13)
C31 C30 P2 120.11(13)
C32 C31 C30 119.88(17)
C33 C32 C31 120.32(17)
C34 C33 C32 119.84(17)
C33 C34 C35 120.48(18)
C34 C35 C30 119.98(17)
C41 C40 C45 119.51(16)
C41 C40 P2 118.91(12)
C45 C40 P2 121.51(13)
C42 C41 C40 120.16(17)
C43 C42 C41 119.92(17)
C42 C43 C44 120.24(17)
C45 C44 C43 120.44(17)
C44 C45 C40 119.73(17)
Cl4 Al1 Cl3 111.23(3)
Cl4 Al1 Cl1 109.98(4)
Cl3 Al1 Cl1 109.04(3)
Cl4 Al1 Cl2 108.24(3)
Cl3 Al1 Cl2 109.38(3)
Cl1 Al1 Cl2 108.93(3)
C4 P1 P2 103.47(6)
C4 P1 Mo1 115.04(6)
P2 P1 Mo1 116.35(2)
C30 P2 C40 107.33(8)
C30 P2 C20 106.50(8)
C40 P2 C20 108.51(8)
C30 P2 P1 105.48(6)
C40 P2 P1 120.62(6)
C20 P2 P1 107.60(6)
C2 Mo1 C3 76.91(8)
C2 Mo1 C1 74.14(7)
C3 Mo1 C1 117.36(8)
C2 Mo1 C10 86.97(8)
C3 Mo1 C10 134.68(7)
C1 Mo1 C10 97.67(7)
C2 Mo1 C9 85.07(7)
C3 Mo1 C9 99.56(7)
C1 Mo1 C9 131.00(7)
C10 Mo1 C9 36.26(7)
C2 Mo1 C8 116.55(7)
C3 Mo1 C8 90.38(7)
C1 Mo1 C8 152.23(7)
C10 Mo1 C8 59.54(6)
C9 Mo1 C8 35.64(6)
C2 Mo1 C11 120.16(8)
C3 Mo1 C11 148.44(7)
C1 Mo1 C11 93.66(7)
C10 Mo1 C11 35.75(6)
C9 Mo1 C11 59.47(6)
C8 Mo1 C11 58.62(6)
C2 Mo1 C7 142.23(7)
C3 Mo1 C7 115.63(7)
C1 Mo1 C7 121.31(7)
C10 Mo1 C7 58.36(6)
C9 Mo1 C7 58.41(6)
C8 Mo1 C7 34.81(6)
C11 Mo1 C7 34.40(6)
C2 Mo1 P1 136.56(6)
C3 Mo1 P1 79.79(6)
C1 Mo1 P1 85.04(5)
C10 Mo1 P1 134.12(5)
C9 Mo1 P1 135.03(5)
C8 Mo1 P1 99.63(5)
C11 Mo1 P1 98.46(5)
C7 Mo1 P1 81.09(4)

loop_
_geom_bond_atom_site_label_1
_geom_bond_atom_site_label_2
_geom_bond_distance
C1 O1 1.137(2)
C1 Mo1 2.0174(18)
C2 O2 1.142(2)
C2 Mo1 1.9787(19)
C3 O3 1.143(2)
C3 Mo1 1.996(2)
C4 C6 1.524(3)
C4 C5 1.526(3)
C4 P1 1.8902(19)
C7 C11 1.419(3)
C7 C8 1.434(2)
C7 C12 1.493(3)
C7 Mo1 2.4273(16)
C8 C9 1.426(3)
C8 C13 1.500(3)
C8 Mo1 2.3599(17)
C9 C10 1.428(3)
C9 C14 1.503(3)
C9 Mo1 2.2973(18)
C10 C11 1.432(3)
C10 C15 1.504(3)
C10 Mo1 2.2914(17)
C11 C16 1.501(3)
C11 Mo1 2.3675(17)
C20 C21 1.391(3)
C20 C25 1.395(3)
C20 P2 1.8185(17)
C21 C22 1.391(3)
C22 C23 1.381(4)
C23 C24 1.373(4)
C24 C25 1.389(3)
C30 C35 1.394(2)
C30 C31 1.396(2)
C30 P2 1.8122(16)
C31 C32 1.387(3)
C32 C33 1.385(3)
C33 C34 1.383(3)
C34 C35 1.383(3)
C40 C41 1.394(2)
C40 C45 1.401(2)
C40 P2 1.8157(17)
C41 C42 1.390(2)
C42 C43 1.384(3)
C43 C44 1.384(3)
C44 C45 1.384(3)
Al1 Cl4 2.1285(8)
Al1 Cl3 2.1294(7)
Al1 Cl1 2.1348(7)
Al1 Cl2 2.1355(7)
P1 P2 2.1630(6)
P1 Mo1 2.5826(5)
